data_7117036
loop_
_publ_author_name
'Justin F. Binder'
'Ala'aeddeen Swidan'
'Martin Tang'
'Jennifer H. Nguyen'
'Charles L. B. Macdonald'

_publ_section_title
;
 Remarkably stable chelating bis-N-heterocyclic carbene adducts of
 phosphorus(I) cations
;
_journal_name_full Chem.Commun.
_journal_page_first 7741
_journal_paper_doi 10.1039/C5cc00331H
_journal_volume 51
_journal_year 2015
_chemical_formula_moiety 'C21 H20 N4 P, C24 H20 B, C4 H8 O'
_chemical_formula_sum 'C49 H48 B N4 O P'
_chemical_formula_weight 750.69
_chemical_properties_physical 'Air-sensitive, Moisture-sensitive'
_space_group_crystal_system triclinic
_space_group_IT_number 2
_space_group_name_Hall '-P 1'
_space_group_name_H-M_alt 'P -1'
_symmetry_space_group_name_Hall '-P 1'
_symmetry_space_group_name_H-M 'P -1'
_atom_sites_solution_hydrogens geom
_audit_creation_method SHELXL-2014/7
_audit_update_record
;
2015-01-09 deposited with the CCDC.
2015-03-27 downloaded from the CCDC.
;
_cell_angle_alpha 77.876(2)
_cell_angle_beta 79.118(2)
_cell_angle_gamma 87.493(2)
_cell_formula_units_Z 2
_cell_length_a 11.0003(4)
_cell_length_b 13.6439(5)
_cell_length_c 14.0585(5)
_cell_measurement_reflns_used 9383
_cell_measurement_temperature 173(2)
_cell_measurement_theta_max 29.62
_cell_measurement_theta_min 3.05
_cell_volume 2025.82(13)
_computing_cell_refinement 'Bruker SAINT'
_computing_data_collection 'Bruker APEX2'
_computing_data_reduction 'Bruker SAINT'
_computing_molecular_graphics 'Bruker SHELXTL'
_computing_publication_material 'Bruker SHELXTL'
_computing_structure_refinement 'SHELXL-2014/7 (Sheldrick, 2014)'
_computing_structure_solution 'SHELXS-97 (Sheldrick 2008)'
_diffrn_ambient_temperature 173(2)
_diffrn_measured_fraction_theta_full 0.999
_diffrn_measured_fraction_theta_max 0.999
_diffrn_measurement_device_type 'Bruker APEX-II CCD'
_diffrn_measurement_method '\f and \w scans'
_diffrn_radiation_type MoK\a
_diffrn_radiation_wavelength 0.71073
_diffrn_reflns_av_R_equivalents 0.0483
_diffrn_reflns_av_unetI/netI 0.0239
_diffrn_reflns_Laue_measured_fraction_full 0.999
_diffrn_reflns_Laue_measured_fraction_max 0.999
_diffrn_reflns_limit_h_max 14
_diffrn_reflns_limit_h_min -14
_diffrn_reflns_limit_k_max 18
_diffrn_reflns_limit_k_min -18
_diffrn_reflns_limit_l_max 18
_diffrn_reflns_limit_l_min -18
_diffrn_reflns_number 93422
_diffrn_reflns_point_group_measured_fraction_full 0.999
_diffrn_reflns_point_group_measured_fraction_max 0.999
_diffrn_reflns_theta_full 25.242
_diffrn_reflns_theta_max 28.499
_diffrn_reflns_theta_min 2.878
_exptl_absorpt_coefficient_mu 0.111
_exptl_absorpt_correction_T_max 0.977
_exptl_absorpt_correction_T_min 0.933
_exptl_absorpt_correction_type multi-scan
_exptl_absorpt_process_details 'SADABS; Bruker,2012'
_exptl_crystal_colour yellow
_exptl_crystal_density_diffrn 1.231
_exptl_crystal_description block
_exptl_crystal_F_000 796
_exptl_crystal_recrystallization_method 'Re-crystallisation from solvent: THF'
_exptl_crystal_size_max 0.350
_exptl_crystal_size_mid 0.300
_exptl_crystal_size_min 0.210
_refine_diff_density_max 0.570
_refine_diff_density_min -0.449
_refine_diff_density_rms 0.052
_refine_ls_extinction_coef .
_refine_ls_extinction_method none
_refine_ls_goodness_of_fit_ref 1.038
_refine_ls_hydrogen_treatment constr
_refine_ls_matrix_type full
_refine_ls_number_parameters 550
_refine_ls_number_reflns 10259
_refine_ls_number_restraints 37
_refine_ls_restrained_S_all 1.079
_refine_ls_R_factor_all 0.0696
_refine_ls_R_factor_gt 0.0524
_refine_ls_shift/su_max 0.001
_refine_ls_shift/su_mean 0.000
_refine_ls_structure_factor_coef Fsqd
_refine_ls_weighting_details 'w=1/[\s^2^(Fo^2^)+(0.0732P)^2^+0.9976P] where P=(Fo^2^+2Fc^2^)/3'
_refine_ls_weighting_scheme calc
_refine_ls_wR_factor_gt 0.1356
_refine_ls_wR_factor_ref 0.1503
_reflns_Friedel_coverage 0.000
_reflns_Friedel_fraction_full .
_reflns_Friedel_fraction_max .
_reflns_number_gt 8069
_reflns_number_total 10259
_reflns_threshold_expression 'I > 2\s(I)'
_cod_data_source_file c5cc00331h2.cif
_cod_data_source_block shelx_3
_cod_database_code 7117036
_shelx_shelxl_version_number 2014/7
_shelx_space_group_comment
;
The symmetry employed for this shelxl refinement is uniquely defined
by the following loop, which should always be used as a source of
symmetry information in preference to the above space-group names.
They are only intended as comments.
;

loop_
_space_group_symop_operation_xyz
'x, y, z'
'-x, -y, -z'

loop_
_atom_site_label
_atom_site_type_symbol
_atom_site_fract_x
_atom_site_fract_y
_atom_site_fract_z
_atom_site_U_iso_or_equiv
_atom_site_adp_type
_atom_site_occupancy
_atom_site_site_symmetry_order
_atom_site_calc_flag
_atom_site_refinement_flags_posn
_atom_site_refinement_flags_adp
_atom_site_refinement_flags_occupancy
_atom_site_disorder_assembly
_atom_site_disorder_group
P P 0.84486(4) 0.66770(3) 0.27806(3) 0.03034(11) Uani 1 1 d . . . . .
C1 C 0.72781(14) 0.74587(12) 0.22924(11) 0.0291(3) Uani 1 1 d . . . . .
N2 N 0.72373(13) 0.84705(11) 0.20995(10) 0.0338(3) Uani 1 1 d . . . . .
N5 N 0.62444(12) 0.71632(11) 0.20348(11) 0.0344(3) Uani 1 1 d . . . . .
C3 C 0.61527(18) 0.87982(15) 0.17559(14) 0.0427(4) Uani 1 1 d . . . . .
H3 H 0.5897 0.9476 0.1581 0.051 Uiso 1 1 calc R U . . .
C4 C 0.55383(17) 0.79928(15) 0.17164(14) 0.0428(4) Uani 1 1 d . . . . .
H4 H 0.4765 0.7987 0.1510 0.051 Uiso 1 1 calc R U . . .
C6 C 0.58343(15) 0.61375(14) 0.22858(15) 0.0391(4) Uani 1 1 d . . . . .
H6A H 0.5221 0.6045 0.1880 0.047 Uiso 1 1 calc R U . . .
H6B H 0.5434 0.5965 0.2992 0.047 Uiso 1 1 calc R U . . .
C11 C 0.79954(14) 0.56293(12) 0.23609(11) 0.0267(3) Uani 1 1 d . . . . .
N7 N 0.68960(12) 0.54906(11) 0.21021(10) 0.0313(3) Uani 1 1 d . . . . .
N10 N 0.86783(12) 0.48054(10) 0.22204(10) 0.0284(3) Uani 1 1 d . . . . .
C8 C 0.68930(17) 0.45762(14) 0.18203(13) 0.0383(4) Uani 1 1 d . . . . .
H8 H 0.6231 0.4302 0.1614 0.046 Uiso 1 1 calc R U . . .
C9 C 0.79995(16) 0.41538(14) 0.18945(13) 0.0363(4) Uani 1 1 d . . . . .
H9 H 0.8271 0.3522 0.1750 0.044 Uiso 1 1 calc R U . . .
C21 C 0.81801(17) 0.91188(13) 0.22238(15) 0.0405(4) Uani 1 1 d . . . . .
H21A H 0.8267 0.9715 0.1676 0.049 Uiso 1 1 calc R U . . .
H21B H 0.8982 0.8757 0.2177 0.049 Uiso 1 1 calc R U . . .
C22 C 0.79025(18) 0.94618(13) 0.31956(15) 0.0407(4) Uani 1 1 d . . . . .
C23 C 0.8680(2) 1.01590(17) 0.3361(2) 0.0620(6) Uani 1 1 d . . . . .
H23 H 0.9371 1.0412 0.2867 0.074 Uiso 1 1 calc R U . . .
C24 C 0.8441(3) 1.0485(2) 0.4249(3) 0.0864(11) Uani 1 1 d . . . . .
H24 H 0.8982 1.0952 0.4366 0.104 Uiso 1 1 calc R U . . .
C25 C 0.7429(4) 1.0137(2) 0.4960(2) 0.0873(11) Uani 1 1 d . . . . .
H25 H 0.7274 1.0365 0.5566 0.105 Uiso 1 1 calc R U . . .
C26 C 0.6648(3) 0.9467(2) 0.47967(17) 0.0714(8) Uani 1 1 d . . . . .
H26 H 0.5940 0.9237 0.5284 0.086 Uiso 1 1 calc R U . . .
C27 C 0.6884(2) 0.91177(16) 0.39191(15) 0.0509(5) Uani 1 1 d . . . . .
H27 H 0.6345 0.8641 0.3814 0.061 Uiso 1 1 calc R U . . .
B B 1.23594(15) 0.75697(12) 0.04832(12) 0.0229(3) Uani 1 1 d . . . . .
C31 C 1.09403(13) 0.75180(11) 0.02775(11) 0.0254(3) Uani 1 1 d . . . . .
C32 C 1.03849(15) 0.66341(13) 0.02191(11) 0.0308(3) Uani 1 1 d . . . . .
H32 H 1.0827 0.6020 0.0340 0.037 Uiso 1 1 calc R U . . .
C33 C 0.92074(16) 0.66208(16) -0.00100(13) 0.0401(4) Uani 1 1 d . . . . .
H33 H 0.8858 0.6003 -0.0033 0.048 Uiso 1 1 calc R U . . .
C34 C 0.85480(16) 0.75007(17) -0.02036(14) 0.0450(5) Uani 1 1 d . . . . .
H34 H 0.7746 0.7493 -0.0361 0.054 Uiso 1 1 calc R U . . .
C35 C 0.90659(17) 0.83916(16) -0.01659(14) 0.0428(4) Uani 1 1 d . . . . .
H35 H 0.8624 0.9003 -0.0305 0.051 Uiso 1 1 calc R U . . .
C36 C 1.02357(15) 0.83939(13) 0.00766(13) 0.0335(3) Uani 1 1 d . . . . .
H36 H 1.0571 0.9014 0.0107 0.040 Uiso 1 1 calc R U . . .
C41 C 1.24435(13) 0.84993(11) 0.10452(11) 0.0235(3) Uani 1 1 d . . . . .
C42 C 1.16494(14) 0.85400(12) 0.19470(12) 0.0287(3) Uani 1 1 d . . . . .
H42 H 1.1023 0.8047 0.2201 0.034 Uiso 1 1 calc R U . . .
C43 C 1.17473(16) 0.92748(13) 0.24799(13) 0.0352(4) Uani 1 1 d . . . . .
H43 H 1.1214 0.9262 0.3098 0.042 Uiso 1 1 calc R U . . .
C44 C 1.26215(16) 1.00259(13) 0.21108(13) 0.0358(4) Uani 1 1 d . . . . .
H44 H 1.2695 1.0528 0.2474 0.043 Uiso 1 1 calc R U . . .
C45 C 1.33838(15) 1.00355(12) 0.12102(13) 0.0320(3) Uani 1 1 d . . . . .
H45 H 1.3972 1.0557 0.0941 0.038 Uiso 1 1 calc R U . . .
C46 C 1.32956(14) 0.92840(11) 0.06936(12) 0.0268(3) Uani 1 1 d . . . . .
H46 H 1.3836 0.9304 0.0077 0.032 Uiso 1 1 calc R U . . .
C51 C 1.33225(14) 0.77648(10) -0.05905(11) 0.0240(3) Uani 1 1 d . . . . .
C52 C 1.29540(15) 0.81663(11) -0.14936(12) 0.0291(3) Uani 1 1 d . . . . .
H52 H 1.2103 0.8321 -0.1493 0.035 Uiso 1 1 calc R U . . .
C53 C 1.37797(17) 0.83500(13) -0.23949(12) 0.0363(4) Uani 1 1 d . . . . .
H53 H 1.3486 0.8623 -0.2990 0.044 Uiso 1 1 calc R U . . .
C54 C 1.50269(17) 0.81353(12) -0.24237(12) 0.0348(4) Uani 1 1 d . . . . .
H54 H 1.5594 0.8256 -0.3035 0.042 Uiso 1 1 calc R U . . .
C55 C 1.54311(15) 0.77432(12) -0.15506(12) 0.0309(3) Uani 1 1 d . . . . .
H55 H 1.6284 0.7595 -0.1558 0.037 Uiso 1 1 calc R U . . .
C56 C 1.45969(14) 0.75641(12) -0.06605(12) 0.0284(3) Uani 1 1 d . . . . .
H56 H 1.4902 0.7293 -0.0070 0.034 Uiso 1 1 calc R U . . .
C61 C 1.27234(13) 0.64931(11) 0.11734(11) 0.0252(3) Uani 1 1 d . . . . .
C62 C 1.25978(14) 0.62859(12) 0.22045(12) 0.0289(3) Uani 1 1 d . . . . .
H62 H 1.2329 0.6808 0.2549 0.035 Uiso 1 1 calc R U . . .
C63 C 1.28510(15) 0.53434(13) 0.27490(13) 0.0354(4) Uani 1 1 d . . . . .
H63 H 1.2735 0.5235 0.3450 0.042 Uiso 1 1 calc R U . . .
C64 C 1.32684(16) 0.45689(12) 0.22758(14) 0.0379(4) Uani 1 1 d . . . . .
H64 H 1.3442 0.3928 0.2644 0.045 Uiso 1 1 calc R U . . .
C65 C 1.34267(18) 0.47472(13) 0.12590(15) 0.0414(4) Uani 1 1 d . . . . .
H65 H 1.3724 0.4227 0.0918 0.050 Uiso 1 1 calc R U . . .
C66 C 1.31530(17) 0.56850(12) 0.07289(13) 0.0361(4) Uani 1 1 d . . . . .
H66 H 1.3263 0.5783 0.0029 0.043 Uiso 1 1 calc R U . . .
C101 C 0.99729(15) 0.46478(13) 0.23367(13) 0.0331(3) Uani 1 1 d . . . . .
H10A H 1.0325 0.5293 0.2368 0.040 Uiso 1 1 calc R U . . .
H10B H 1.0449 0.4425 0.1748 0.040 Uiso 1 1 calc R U . . .
C102 C 1.01226(15) 0.38830(13) 0.32513(14) 0.0363(4) Uani 1 1 d . . . . .
C103 C 1.0728(2) 0.29867(16) 0.3160(2) 0.0586(6) Uani 1 1 d . . . . .
H103 H 1.1001 0.2836 0.2524 0.070 Uiso 1 1 calc R U . . .
C104 C 1.0933(3) 0.2309(2) 0.4001(3) 0.0854(10) Uani 1 1 d . . . . .
H104 H 1.1367 0.1702 0.3937 0.102 Uiso 1 1 calc R U . . .
C105 C 1.0516(3) 0.2509(2) 0.4923(3) 0.0862(10) Uani 1 1 d . . . . .
H105 H 1.0657 0.2040 0.5495 0.103 Uiso 1 1 calc R U . . .
C106 C 0.9898(3) 0.3383(2) 0.50201(19) 0.0745(8) Uani 1 1 d . . . . .
H106 H 0.9597 0.3517 0.5660 0.089 Uiso 1 1 calc R U . . .
C107 C 0.9709(2) 0.40781(17) 0.41837(16) 0.0519(5) Uani 1 1 d . . . . .
H107 H 0.9292 0.4691 0.4254 0.062 Uiso 1 1 calc R U . . .
O70 O 0.5128(9) 0.7118(8) 0.4195(6) 0.106(3) Uani 0.5 1 d D U P A 1
C71 C 0.5495(14) 0.6684(13) 0.5107(9) 0.090(3) Uani 0.5 1 d D U P A 1
H71A H 0.6008 0.6081 0.5034 0.108 Uiso 0.5 1 calc R U P A 1
H71B H 0.5997 0.7169 0.5299 0.108 Uiso 0.5 1 calc R U P A 1
C72 C 0.4439(8) 0.6420(6) 0.5842(4) 0.0705(18) Uani 0.5 1 d . U P A 1
H72A H 0.4570 0.6500 0.6499 0.085 Uiso 0.5 1 calc R U P A 1
H72B H 0.4170 0.5726 0.5886 0.085 Uiso 0.5 1 calc R U P A 1
C73 C 0.3489(6) 0.7229(5) 0.5411(4) 0.0721(15) Uani 0.5 1 d . U P A 1
H73A H 0.2655 0.6935 0.5515 0.086 Uiso 0.5 1 calc R U P A 1
H73B H 0.3429 0.7816 0.5729 0.086 Uiso 0.5 1 calc R U P A 1
C74 C 0.3946(10) 0.7478(11) 0.4490(11) 0.134(4) Uani 0.5 1 d D U P A 1
H74A H 0.3963 0.8219 0.4301 0.160 Uiso 0.5 1 calc R U P A 1
H74B H 0.3382 0.7240 0.4115 0.160 Uiso 0.5 1 calc R U P A 1
O80 O 0.5029(7) 0.6982(7) 0.4143(4) 0.085(2) Uani 0.5 1 d D U P B 2
C81 C 0.5469(12) 0.6507(14) 0.4999(7) 0.091(4) Uani 0.5 1 d D U P B 2
H81A H 0.6169 0.6057 0.4825 0.109 Uiso 0.5 1 calc R U P B 2
H81B H 0.5768 0.7014 0.5310 0.109 Uiso 0.5 1 calc R U P B 2
C82 C 0.4693(13) 0.6060(10) 0.5532(12) 0.166(4) Uani 0.5 1 d . U P B 2
H82A H 0.4797 0.6055 0.6217 0.199 Uiso 0.5 1 calc R U P B 2
H82B H 0.4754 0.5358 0.5441 0.199 Uiso 0.5 1 calc R U P B 2
C83 C 0.3524(8) 0.6429(9) 0.5414(7) 0.128(3) Uani 0.5 1 d . U P B 2
H83A H 0.3152 0.6774 0.5954 0.153 Uiso 0.5 1 calc R U P B 2
H83B H 0.2966 0.5884 0.5400 0.153 Uiso 0.5 1 calc R U P B 2
C84 C 0.3766(7) 0.7153(7) 0.4434(7) 0.074(2) Uani 0.5 1 d D U P B 2
H84A H 0.3278 0.6989 0.3965 0.089 Uiso 0.5 1 calc R U P B 2
H84B H 0.3596 0.7854 0.4509 0.089 Uiso 0.5 1 calc R U P B 2

loop_
_atom_site_aniso_label
_atom_site_aniso_U_11
_atom_site_aniso_U_22
_atom_site_aniso_U_33
_atom_site_aniso_U_23
_atom_site_aniso_U_13
_atom_site_aniso_U_12
P 0.0257(2) 0.0302(2) 0.0390(2) -0.00795(17) -0.01506(16) 0.00198(15)
C1 0.0256(7) 0.0329(8) 0.0278(7) -0.0036(6) -0.0064(6) 0.0023(6)
N2 0.0336(7) 0.0320(7) 0.0334(7) -0.0024(6) -0.0064(6) 0.0059(6)
N5 0.0258(6) 0.0415(8) 0.0362(7) -0.0037(6) -0.0120(5) 0.0041(6)
C3 0.0428(10) 0.0441(10) 0.0377(9) 0.0003(8) -0.0118(8) 0.0151(8)
C4 0.0351(9) 0.0518(11) 0.0415(10) -0.0039(8) -0.0164(8) 0.0126(8)
C6 0.0221(7) 0.0462(10) 0.0496(10) -0.0066(8) -0.0110(7) -0.0026(7)
C11 0.0235(7) 0.0304(7) 0.0255(7) -0.0018(6) -0.0071(5) -0.0021(6)
N7 0.0243(6) 0.0379(7) 0.0331(7) -0.0067(6) -0.0085(5) -0.0049(5)
N10 0.0272(6) 0.0285(6) 0.0285(6) -0.0045(5) -0.0039(5) -0.0025(5)
C8 0.0370(9) 0.0445(10) 0.0372(9) -0.0139(7) -0.0075(7) -0.0116(7)
C9 0.0381(9) 0.0369(9) 0.0354(9) -0.0122(7) -0.0027(7) -0.0081(7)
C21 0.0377(9) 0.0294(8) 0.0503(11) -0.0047(7) -0.0021(8) 0.0014(7)
C22 0.0436(10) 0.0298(8) 0.0517(11) -0.0078(7) -0.0201(8) 0.0139(7)
C23 0.0501(12) 0.0495(12) 0.0998(19) -0.0278(12) -0.0371(13) 0.0156(10)
C24 0.097(2) 0.0686(18) 0.127(3) -0.0527(19) -0.076(2) 0.0315(17)
C25 0.139(3) 0.0757(19) 0.0697(18) -0.0368(16) -0.063(2) 0.053(2)
C26 0.112(2) 0.0619(15) 0.0392(12) -0.0081(10) -0.0202(13) 0.0291(15)
C27 0.0714(14) 0.0417(10) 0.0380(10) -0.0044(8) -0.0122(9) 0.0089(10)
B 0.0222(7) 0.0207(7) 0.0266(8) -0.0047(6) -0.0069(6) 0.0022(6)
C31 0.0229(7) 0.0296(7) 0.0238(7) -0.0046(6) -0.0059(5) 0.0010(6)
C32 0.0314(8) 0.0350(8) 0.0263(7) -0.0060(6) -0.0057(6) -0.0036(6)
C33 0.0349(9) 0.0574(11) 0.0310(8) -0.0127(8) -0.0063(7) -0.0146(8)
C34 0.0268(8) 0.0769(14) 0.0356(9) -0.0152(9) -0.0122(7) -0.0008(8)
C35 0.0325(9) 0.0585(12) 0.0411(10) -0.0123(8) -0.0169(7) 0.0152(8)
C36 0.0289(8) 0.0366(9) 0.0368(9) -0.0074(7) -0.0123(7) 0.0053(6)
C41 0.0205(6) 0.0226(7) 0.0289(7) -0.0053(5) -0.0094(5) 0.0052(5)
C42 0.0223(7) 0.0302(8) 0.0339(8) -0.0081(6) -0.0044(6) 0.0024(6)
C43 0.0323(8) 0.0415(9) 0.0345(8) -0.0161(7) -0.0054(7) 0.0081(7)
C44 0.0372(9) 0.0332(8) 0.0437(9) -0.0179(7) -0.0147(7) 0.0069(7)
C45 0.0297(8) 0.0225(7) 0.0459(9) -0.0090(6) -0.0102(7) 0.0008(6)
C46 0.0259(7) 0.0222(7) 0.0317(7) -0.0037(6) -0.0067(6) 0.0048(5)
C51 0.0278(7) 0.0172(6) 0.0284(7) -0.0064(5) -0.0071(6) 0.0005(5)
C52 0.0319(8) 0.0244(7) 0.0308(8) -0.0032(6) -0.0085(6) 0.0038(6)
C53 0.0461(10) 0.0320(8) 0.0279(8) 0.0001(6) -0.0081(7) 0.0050(7)
C54 0.0418(9) 0.0279(8) 0.0306(8) -0.0045(6) 0.0025(7) -0.0003(7)
C55 0.0293(8) 0.0258(7) 0.0378(8) -0.0100(6) -0.0031(6) 0.0016(6)
C56 0.0286(7) 0.0283(7) 0.0299(8) -0.0082(6) -0.0081(6) 0.0032(6)
C61 0.0208(6) 0.0240(7) 0.0309(7) -0.0031(6) -0.0081(5) 0.0003(5)
C62 0.0243(7) 0.0302(8) 0.0316(8) -0.0025(6) -0.0078(6) -0.0004(6)
C63 0.0310(8) 0.0376(9) 0.0341(8) 0.0058(7) -0.0110(7) -0.0034(7)
C64 0.0322(8) 0.0247(8) 0.0538(11) 0.0060(7) -0.0159(7) -0.0013(6)
C65 0.0469(10) 0.0242(8) 0.0528(11) -0.0062(7) -0.0120(8) 0.0069(7)
C66 0.0455(10) 0.0265(8) 0.0358(9) -0.0046(6) -0.0098(7) 0.0058(7)
C101 0.0253(7) 0.0311(8) 0.0399(9) -0.0031(7) -0.0032(6) 0.0010(6)
C102 0.0275(8) 0.0316(8) 0.0484(10) 0.0009(7) -0.0128(7) -0.0028(6)
C103 0.0521(12) 0.0362(10) 0.0787(16) 0.0028(10) -0.0076(11) 0.0073(9)
C104 0.0741(18) 0.0485(14) 0.118(3) 0.0256(16) -0.0294(18) 0.0129(13)
C105 0.087(2) 0.0693(18) 0.095(2) 0.0377(16) -0.0562(18) -0.0168(15)
C106 0.092(2) 0.0819(19) 0.0513(14) 0.0094(12) -0.0399(14) -0.0186(16)
C107 0.0610(13) 0.0515(12) 0.0461(11) -0.0042(9) -0.0232(10) -0.0015(10)
O70 0.099(4) 0.110(4) 0.085(5) 0.032(4) -0.010(3) -0.034(4)
C71 0.115(5) 0.086(6) 0.073(5) 0.001(4) -0.049(4) -0.001(4)
C72 0.103(5) 0.076(4) 0.025(2) -0.008(2) 0.004(2) 0.003(3)
C73 0.076(3) 0.075(3) 0.052(3) -0.015(3) 0.019(2) 0.017(3)
C74 0.111(6) 0.117(8) 0.145(7) -0.029(6) 0.039(5) 0.043(6)
O80 0.078(3) 0.145(5) 0.031(2) -0.032(3) -0.002(2) 0.041(4)
C81 0.113(5) 0.107(7) 0.036(3) 0.002(4) 0.008(4) 0.031(5)
C82 0.132(7) 0.129(8) 0.183(9) 0.062(7) 0.004(7) -0.015(7)
C83 0.071(4) 0.178(7) 0.094(5) 0.033(6) 0.016(4) 0.004(5)
C84 0.081(4) 0.088(6) 0.073(3) -0.045(3) -0.039(3) 0.023(3)

loop_
_atom_type_symbol
_atom_type_description
_atom_type_scat_dispersion_real
_atom_type_scat_dispersion_imag
_atom_type_scat_source
C C 0.0033 0.0016 'International Tables Vol C Tables 4.2.6.8 and 6.1.1.4'
H H 0.0000 0.0000 'International Tables Vol C Tables 4.2.6.8 and 6.1.1.4'
B B 0.0013 0.0007 'International Tables Vol C Tables 4.2.6.8 and 6.1.1.4'
N N 0.0061 0.0033 'International Tables Vol C Tables 4.2.6.8 and 6.1.1.4'
P P 0.1023 0.0942 'International Tables Vol C Tables 4.2.6.8 and 6.1.1.4'
O O 0.0106 0.0060 'International Tables Vol C Tables 4.2.6.8 and 6.1.1.4'

loop_
_geom_angle_atom_site_label_1
_geom_angle_atom_site_label_2
_geom_angle_atom_site_label_3
_geom_angle
_geom_angle_site_symmetry_1
_geom_angle_site_symmetry_3
C11 P C1 92.51(7) . .
N2 C1 N5 105.70(14) . .
N2 C1 P 127.03(12) . .
N5 C1 P 127.27(13) . .
C1 N2 C3 109.54(15) . .
C1 N2 C21 125.39(14) . .
C3 N2 C21 125.07(15) . .
C1 N5 C4 110.10(15) . .
C1 N5 C6 122.78(14) . .
C4 N5 C6 125.63(15) . .
C4 C3 N2 107.81(16) . .
C4 C3 H3 126.1 . .
N2 C3 H3 126.1 . .
C3 C4 N5 106.81(16) . .
C3 C4 H4 126.6 . .
N5 C4 H4 126.6 . .
N5 C6 N7 108.82(13) . .
N5 C6 H6A 109.9 . .
N7 C6 H6A 109.9 . .
N5 C6 H6B 109.9 . .
N7 C6 H6B 109.9 . .
H6A C6 H6B 108.3 . .
N10 C11 N7 105.24(13) . .
N10 C11 P 127.33(11) . .
N7 C11 P 127.43(12) . .
C11 N7 C8 110.26(14) . .
C11 N7 C6 122.49(14) . .
C8 N7 C6 126.31(14) . .
C11 N10 C9 110.13(13) . .
C11 N10 C101 125.19(13) . .
C9 N10 C101 124.59(14) . .
C9 C8 N7 106.84(15) . .
C9 C8 H8 126.6 . .
N7 C8 H8 126.6 . .
C8 C9 N10 107.52(15) . .
C8 C9 H9 126.2 . .
N10 C9 H9 126.2 . .
N2 C21 C22 113.54(15) . .
N2 C21 H21A 108.9 . .
C22 C21 H21A 108.9 . .
N2 C21 H21B 108.9 . .
C22 C21 H21B 108.9 . .
H21A C21 H21B 107.7 . .
C27 C22 C23 119.1(2) . .
C27 C22 C21 122.11(18) . .
C23 C22 C21 118.8(2) . .
C24 C23 C22 119.7(3) . .
C24 C23 H23 120.1 . .
C22 C23 H23 120.1 . .
C25 C24 C23 120.6(3) . .
C25 C24 H24 119.7 . .
C23 C24 H24 119.7 . .
C26 C25 C24 120.0(3) . .
C26 C25 H25 120.0 . .
C24 C25 H25 120.0 . .
C25 C26 C27 120.2(3) . .
C25 C26 H26 119.9 . .
C27 C26 H26 119.9 . .
C22 C27 C26 120.3(2) . .
C22 C27 H27 119.8 . .
C26 C27 H27 119.8 . .
C41 B C31 108.88(11) . .
C41 B C51 109.91(12) . .
C31 B C51 108.54(11) . .
C41 B C61 110.42(12) . .
C31 B C61 110.01(12) . .
C51 B C61 109.06(11) . .
C32 C31 C36 115.32(14) . .
C32 C31 B 123.68(13) . .
C36 C31 B 120.85(13) . .
C33 C32 C31 122.46(16) . .
C33 C32 H32 118.8 . .
C31 C32 H32 118.8 . .
C34 C33 C32 120.24(17) . .
C34 C33 H33 119.9 . .
C32 C33 H33 119.9 . .
C33 C34 C35 119.26(16) . .
C33 C34 H34 120.4 . .
C35 C34 H34 120.4 . .
C34 C35 C36 119.98(17) . .
C34 C35 H35 120.0 . .
C36 C35 H35 120.0 . .
C35 C36 C31 122.72(17) . .
C35 C36 H36 118.6 . .
C31 C36 H36 118.6 . .
C46 C41 C42 115.22(13) . .
C46 C41 B 124.03(13) . .
C42 C41 B 120.73(13) . .
C43 C42 C41 122.49(15) . .
C43 C42 H42 118.8 . .
C41 C42 H42 118.8 . .
C44 C43 C42 120.12(15) . .
C44 C43 H43 119.9 . .
C42 C43 H43 119.9 . .
C45 C44 C43 119.13(15) . .
C45 C44 H44 120.4 . .
C43 C44 H44 120.4 . .
C44 C45 C46 120.24(15) . .
C44 C45 H45 119.9 . .
C46 C45 H45 119.9 . .
C45 C46 C41 122.71(15) . .
C45 C46 H46 118.6 . .
C41 C46 H46 118.6 . .
C52 C51 C56 114.69(14) . .
C52 C51 B 123.36(13) . .
C56 C51 B 121.92(13) . .
C53 C52 C51 122.95(15) . .
C53 C52 H52 118.5 . .
C51 C52 H52 118.5 . .
C54 C53 C52 120.08(15) . .
C54 C53 H53 120.0 . .
C52 C53 H53 120.0 . .
C55 C54 C53 118.90(15) . .
C55 C54 H54 120.5 . .
C53 C54 H54 120.5 . .
C54 C55 C56 120.28(15) . .
C54 C55 H55 119.9 . .
C56 C55 H55 119.9 . .
C55 C56 C51 123.11(15) . .
C55 C56 H56 118.4 . .
C51 C56 H56 118.4 . .
C62 C61 C66 114.48(14) . .
C62 C61 B 125.55(13) . .
C66 C61 B 119.93(13) . .
C63 C62 C61 122.79(15) . .
C63 C62 H62 118.6 . .
C61 C62 H62 118.6 . .
C64 C63 C62 120.51(16) . .
C64 C63 H63 119.7 . .
C62 C63 H63 119.7 . .
C65 C64 C63 118.52(15) . .
C65 C64 H64 120.7 . .
C63 C64 H64 120.7 . .
C64 C65 C66 120.26(17) . .
C64 C65 H65 119.9 . .
C66 C65 H65 119.9 . .
C65 C66 C61 123.42(16) . .
C65 C66 H66 118.3 . .
C61 C66 H66 118.3 . .
N10 C101 C102 112.90(13) . .
N10 C101 H10A 109.0 . .
C102 C101 H10A 109.0 . .
N10 C101 H10B 109.0 . .
C102 C101 H10B 109.0 . .
H10A C101 H10B 107.8 . .
C107 C102 C103 119.21(19) . .
C107 C102 C101 120.95(17) . .
C103 C102 C101 119.78(19) . .
C102 C103 C104 119.8(3) . .
C102 C103 H103 120.1 . .
C104 C103 H103 120.1 . .
C105 C104 C103 120.5(3) . .
C105 C104 H104 119.7 . .
C103 C104 H104 119.7 . .
C106 C105 C104 120.0(2) . .
C106 C105 H105 120.0 . .
C104 C105 H105 120.0 . .
C105 C106 C107 120.1(3) . .
C105 C106 H106 120.0 . .
C107 C106 H106 120.0 . .
C102 C107 C106 120.4(2) . .
C102 C107 H107 119.8 . .
C106 C107 H107 119.8 . .
C74 O70 C71 103.0(8) . .
C72 C71 O70 109.5(9) . .
C72 C71 H71A 109.8 . .
O70 C71 H71A 109.8 . .
C72 C71 H71B 109.8 . .
O70 C71 H71B 109.8 . .
H71A C71 H71B 108.2 . .
C71 C72 C73 99.4(6) . .
C71 C72 H72A 111.9 . .
C73 C72 H72A 111.9 . .
C71 C72 H72B 111.9 . .
C73 C72 H72B 111.9 . .
H72A C72 H72B 109.6 . .
C74 C73 C72 104.2(6) . .
C74 C73 H73A 110.9 . .
C72 C73 H73A 110.9 . .
C74 C73 H73B 110.9 . .
C72 C73 H73B 110.9 . .
H73A C73 H73B 108.9 . .
C73 C74 O70 116.0(10) . .
C73 C74 H74A 108.3 . .
O70 C74 H74A 108.3 . .
C73 C74 H74B 108.3 . .
O70 C74 H74B 108.3 . .
H74A C74 H74B 107.4 . .
C84 O80 C81 106.7(6) . .
C82 C81 O80 108.9(14) . .
C82 C81 H81A 109.9 . .
O80 C81 H81A 109.9 . .
C82 C81 H81B 109.9 . .
O80 C81 H81B 109.9 . .
H81A C81 H81B 108.3 . .
C81 C82 C83 113.7(12) . .
C81 C82 H82A 108.8 . .
C83 C82 H82A 108.8 . .
C81 C82 H82B 108.8 . .
C83 C82 H82B 108.8 . .
H82A C82 H82B 107.7 . .
C82 C83 C84 103.3(7) . .
C82 C83 H83A 111.1 . .
C84 C83 H83A 111.1 . .
C82 C83 H83B 111.1 . .
C84 C83 H83B 111.1 . .
H83A C83 H83B 109.1 . .
O80 C84 C83 99.9(6) . .
O80 C84 H84A 111.8 . .
C83 C84 H84A 111.8 . .
O80 C84 H84B 111.8 . .
C83 C84 H84B 111.8 . .
H84A C84 H84B 109.5 . .

loop_
_geom_bond_atom_site_label_1
_geom_bond_atom_site_label_2
_geom_bond_distance
_geom_bond_site_symmetry_2
P C11 1.7797(16) .
P C1 1.7811(16) .
C1 N2 1.350(2) .
C1 N5 1.358(2) .
N2 C3 1.392(2) .
N2 C21 1.450(2) .
N5 C4 1.388(2) .
N5 C6 1.440(2) .
C3 C4 1.331(3) .
C3 H3 0.9500 .
C4 H4 0.9500 .
C6 N7 1.450(2) .
C6 H6A 0.9900 .
C6 H6B 0.9900 .
C11 N10 1.353(2) .
C11 N7 1.3586(19) .
N7 C8 1.386(2) .
N10 C9 1.384(2) .
N10 C101 1.465(2) .
C8 C9 1.336(3) .
C8 H8 0.9500 .
C9 H9 0.9500 .
C21 C22 1.509(3) .
C21 H21A 0.9900 .
C21 H21B 0.9900 .
C22 C27 1.388(3) .
C22 C23 1.388(3) .
C23 C24 1.387(4) .
C23 H23 0.9500 .
C24 C25 1.375(5) .
C24 H24 0.9500 .
C25 C26 1.364(5) .
C25 H25 0.9500 .
C26 C27 1.390(3) .
C26 H26 0.9500 .
C27 H27 0.9500 .
B C41 1.643(2) .
B C31 1.647(2) .
B C51 1.650(2) .
B C61 1.660(2) .
C31 C32 1.400(2) .
C31 C36 1.403(2) .
C32 C33 1.394(2) .
C32 H32 0.9500 .
C33 C34 1.379(3) .
C33 H33 0.9500 .
C34 C35 1.380(3) .
C34 H34 0.9500 .
C35 C36 1.392(2) .
C35 H35 0.9500 .
C36 H36 0.9500 .
C41 C46 1.400(2) .
C41 C42 1.407(2) .
C42 C43 1.391(2) .
C42 H42 0.9500 .
C43 C44 1.385(3) .
C43 H43 0.9500 .
C44 C45 1.378(2) .
C44 H44 0.9500 .
C45 C46 1.392(2) .
C45 H45 0.9500 .
C46 H46 0.9500 .
C51 C52 1.400(2) .
C51 C56 1.406(2) .
C52 C53 1.395(2) .
C52 H52 0.9500 .
C53 C54 1.385(3) .
C53 H53 0.9500 .
C54 C55 1.378(2) .
C54 H54 0.9500 .
C55 C56 1.388(2) .
C55 H55 0.9500 .
C56 H56 0.9500 .
C61 C62 1.399(2) .
C61 C66 1.401(2) .
C62 C63 1.397(2) .
C62 H62 0.9500 .
C63 C64 1.381(3) .
C63 H63 0.9500 .
C64 C65 1.377(3) .
C64 H64 0.9500 .
C65 C66 1.391(2) .
C65 H65 0.9500 .
C66 H66 0.9500 .
C101 C102 1.507(2) .
C101 H10A 0.9900 .
C101 H10B 0.9900 .
C102 C107 1.381(3) .
C102 C103 1.385(3) .
C103 C104 1.389(4) .
C103 H103 0.9500 .
C104 C105 1.371(5) .
C104 H104 0.9500 .
C105 C106 1.366(5) .
C105 H105 0.9500 .
C106 C107 1.390(3) .
C106 H106 0.9500 .
C107 H107 0.9500 .
O70 C74 1.390(7) .
O70 C71 1.419(6) .
C71 C72 1.406(18) .
C71 H71A 0.9900 .
C71 H71B 0.9900 .
C72 C73 1.592(10) .
C72 H72A 0.9900 .
C72 H72B 0.9900 .
C73 C74 1.276(15) .
C73 H73A 0.9900 .
C73 H73B 0.9900 .
C74 H74A 0.9900 .
C74 H74B 0.9900 .
O80 C84 1.396(6) .
O80 C81 1.402(6) .
C81 C82 1.13(2) .
C81 H81A 0.9900 .
C81 H81B 0.9900 .
C82 C83 1.387(15) .
C82 H82A 0.9900 .
C82 H82B 0.9900 .
C83 C84 1.503(13) .
C83 H83A 0.9900 .
C83 H83B 0.9900 .
C84 H84A 0.9900 .
C84 H84B 0.9900 .

loop_
_geom_torsion_atom_site_label_1
_geom_torsion_atom_site_label_2
_geom_torsion_atom_site_label_3
_geom_torsion_atom_site_label_4
_geom_torsion
_geom_torsion_site_symmetry_1
_geom_torsion_site_symmetry_2
_geom_torsion_site_symmetry_3
_geom_torsion_site_symmetry_4
C11 P C1 N2 -161.17(15) . . . .
C11 P C1 N5 18.66(15) . . . .
N5 C1 N2 C3 2.15(18) . . . .
P C1 N2 C3 -177.98(13) . . . .
N5 C1 N2 C21 -177.47(15) . . . .
P C1 N2 C21 2.4(2) . . . .
N2 C1 N5 C4 -2.22(19) . . . .
P C1 N5 C4 177.91(13) . . . .
N2 C1 N5 C6 -168.96(15) . . . .
P C1 N5 C6 11.2(2) . . . .
C1 N2 C3 C4 -1.3(2) . . . .
C21 N2 C3 C4 178.31(16) . . . .
N2 C3 C4 N5 -0.1(2) . . . .
C1 N5 C4 C3 1.5(2) . . . .
C6 N5 C4 C3 167.73(17) . . . .
C1 N5 C6 N7 -43.6(2) . . . .
C4 N5 C6 N7 151.78(16) . . . .
C1 P C11 N10 160.08(14) . . . .
C1 P C11 N7 -19.07(15) . . . .
N10 C11 N7 C8 1.09(17) . . . .
P C11 N7 C8 -179.61(12) . . . .
N10 C11 N7 C6 170.58(14) . . . .
P C11 N7 C6 -10.1(2) . . . .
N5 C6 N7 C11 43.0(2) . . . .
N5 C6 N7 C8 -149.24(16) . . . .
N7 C11 N10 C9 -1.07(17) . . . .
P C11 N10 C9 179.62(12) . . . .
N7 C11 N10 C101 175.50(14) . . . .
P C11 N10 C101 -3.8(2) . . . .
C11 N7 C8 C9 -0.70(19) . . . .
C6 N7 C8 C9 -169.70(16) . . . .
N7 C8 C9 N10 0.02(19) . . . .
C11 N10 C9 C8 0.67(19) . . . .
C101 N10 C9 C8 -175.92(15) . . . .
C1 N2 C21 C22 -96.49(19) . . . .
C3 N2 C21 C22 83.9(2) . . . .
N2 C21 C22 C27 4.6(2) . . . .
N2 C21 C22 C23 -174.12(16) . . . .
C27 C22 C23 C24 1.3(3) . . . .
C21 C22 C23 C24 180.0(2) . . . .
C22 C23 C24 C25 -1.2(4) . . . .
C23 C24 C25 C26 0.0(4) . . . .
C24 C25 C26 C27 1.2(4) . . . .
C23 C22 C27 C26 -0.1(3) . . . .
C21 C22 C27 C26 -178.78(19) . . . .
C25 C26 C27 C22 -1.1(3) . . . .
C41 B C31 C32 -151.49(14) . . . .
C51 B C31 C32 88.89(16) . . . .
C61 B C31 C32 -30.37(19) . . . .
C41 B C31 C36 33.17(19) . . . .
C51 B C31 C36 -86.45(16) . . . .
C61 B C31 C36 154.30(14) . . . .
C36 C31 C32 C33 -0.8(2) . . . .
B C31 C32 C33 -176.37(14) . . . .
C31 C32 C33 C34 0.9(3) . . . .
C32 C33 C34 C35 -0.1(3) . . . .
C33 C34 C35 C36 -0.7(3) . . . .
C34 C35 C36 C31 0.9(3) . . . .
C32 C31 C36 C35 -0.1(2) . . . .
B C31 C36 C35 175.62(15) . . . .
C31 B C41 C46 -124.23(14) . . . .
C51 B C41 C46 -5.47(18) . . . .
C61 B C41 C46 114.90(15) . . . .
C31 B C41 C42 56.99(17) . . . .
C51 B C41 C42 175.75(12) . . . .
C61 B C41 C42 -63.89(16) . . . .
C46 C41 C42 C43 -3.4(2) . . . .
B C41 C42 C43 175.45(14) . . . .
C41 C42 C43 C44 2.4(2) . . . .
C42 C43 C44 C45 0.3(3) . . . .
C43 C44 C45 C46 -1.7(2) . . . .
C44 C45 C46 C41 0.5(2) . . . .
C42 C41 C46 C45 2.0(2) . . . .
B C41 C46 C45 -176.84(13) . . . .
C41 B C51 C52 -98.45(16) . . . .
C31 B C51 C52 20.52(18) . . . .
C61 B C51 C52 140.37(14) . . . .
C41 B C51 C56 79.59(16) . . . .
C31 B C51 C56 -161.44(13) . . . .
C61 B C51 C56 -41.59(18) . . . .
C56 C51 C52 C53 0.3(2) . . . .
B C51 C52 C53 178.47(14) . . . .
C51 C52 C53 C54 -0.1(3) . . . .
C52 C53 C54 C55 -0.2(2) . . . .
C53 C54 C55 C56 0.3(2) . . . .
C54 C55 C56 C51 0.0(2) . . . .
C52 C51 C56 C55 -0.2(2) . . . .
B C51 C56 C55 -178.44(14) . . . .
C41 B C61 C62 25.98(19) . . . .
C31 B C61 C62 -94.22(16) . . . .
C51 B C61 C62 146.85(14) . . . .
C41 B C61 C66 -156.62(14) . . . .
C31 B C61 C66 83.18(17) . . . .
C51 B C61 C66 -35.75(18) . . . .
C66 C61 C62 C63 -1.5(2) . . . .
B C61 C62 C63 176.03(14) . . . .
C61 C62 C63 C64 1.3(2) . . . .
C62 C63 C64 C65 -0.1(3) . . . .
C63 C64 C65 C66 -0.9(3) . . . .
C64 C65 C66 C61 0.7(3) . . . .
C62 C61 C66 C65 0.5(3) . . . .
B C61 C66 C65 -177.18(16) . . . .
C11 N10 C101 C102 107.40(18) . . . .
C9 N10 C101 C102 -76.5(2) . . . .
N10 C101 C102 C107 -68.5(2) . . . .
N10 C101 C102 C103 114.19(19) . . . .
C107 C102 C103 C104 -1.4(3) . . . .
C101 C102 C103 C104 176.0(2) . . . .
C102 C103 C104 C105 1.6(4) . . . .
C103 C104 C105 C106 -0.3(5) . . . .
C104 C105 C106 C107 -1.1(4) . . . .
C103 C102 C107 C106 0.0(3) . . . .
C101 C102 C107 C106 -177.3(2) . . . .
C105 C106 C107 C102 1.2(4) . . . .
C74 O70 C71 C72 24.2(16) . . . .
O70 C71 C72 C73 -28.0(13) . . . .
C71 C72 C73 C74 22.3(12) . . . .
C72 C73 C74 O70 -9.0(14) . . . .
C71 O70 C74 C73 -8.1(17) . . . .
C84 O80 C81 C82 29.2(19) . . . .
O80 C81 C82 C83 -26(2) . . . .
C81 C82 C83 C84 13(2) . . . .
C81 O80 C84 C83 -18.3(13) . . . .
C82 C83 C84 O80 5.2(13) . . . .
